data_2218564
loop_
_publ_author_name
'He, Dao-Hang'
'Zhu, Yong-Chuang'
'Hu, Ai-Xi'

_publ_section_title
;
 Mesaconitine
;
_journal_coeditor_code WN2256
_journal_issue 6
_journal_name_full 'Acta Crystallographica Section E'
_journal_page_first o1033
_journal_page_last o1034
_journal_paper_doi 10.1107/S1600536808013147
_journal_volume 64
_journal_year 2008
_chemical_formula_iupac 'C33 H45 N O11'
_chemical_formula_moiety 'C33 H45 N O11'
_chemical_formula_sum 'C33 H45 N O11'
_chemical_formula_weight 631.70
_chemical_name_common mesaconitine
_chemical_name_systematic
;
3,8,13,14,15-pentahydroxy-1\a,3\a,6\a,14\a,15\a,16\b-20-methyl-1,6,16-
trimethoxy-4-methoxymethylaconitan-8,14-diyl 8-acetate 14-benzoate
;
_space_group_IT_number 19
_symmetry_cell_setting orthorhombic
_symmetry_space_group_name_Hall 'P 2ac 2ab'
_symmetry_space_group_name_H-M 'P 21 21 21'
_atom_sites_solution_hydrogens geom
_atom_sites_solution_primary direct
_atom_sites_solution_secondary difmap
_audit_creation_method SHELXL-97
_cell_angle_alpha 90.00
_cell_angle_beta 90.00
_cell_angle_gamma 90.00
_cell_formula_units_Z 4
_cell_length_a 12.6820(6)
_cell_length_b 15.3848(7)
_cell_length_c 15.6110(7)
_cell_measurement_reflns_used 6314
_cell_measurement_temperature 173(2)
_cell_measurement_theta_max 26.80
_cell_measurement_theta_min 2.46
_cell_volume 3045.9(2)
_computing_cell_refinement 'SAINT-Plus (Bruker, 2003)'
_computing_data_collection 'SMART (Bruker, 2001)'
_computing_data_reduction 'SAINT-Plus (Bruker, 2003)'
_computing_molecular_graphics 'SHELXTL (Sheldrick, 2008)'
_computing_publication_material 'SHELXTL (Sheldrick, 2008)'
_computing_structure_refinement 'SHELXTL (Sheldrick, 2008)'
_computing_structure_solution 'SHELXTL (Sheldrick, 2008)'
_diffrn_ambient_temperature 173(2)
_diffrn_measured_fraction_theta_full 0.996
_diffrn_measured_fraction_theta_max 0.996
_diffrn_measurement_device_type 'Bruker SMART 1000 CCD'
_diffrn_measurement_method \w
_diffrn_radiation_monochromator graphite
_diffrn_radiation_source 'fine-focus sealed tube'
_diffrn_radiation_type MoK\a
_diffrn_radiation_wavelength 0.71073
_diffrn_reflns_av_R_equivalents 0.0419
_diffrn_reflns_av_sigmaI/netI 0.0339
_diffrn_reflns_limit_h_max 15
_diffrn_reflns_limit_h_min -16
_diffrn_reflns_limit_k_max 19
_diffrn_reflns_limit_k_min -16
_diffrn_reflns_limit_l_max 19
_diffrn_reflns_limit_l_min -16
_diffrn_reflns_number 18319
_diffrn_reflns_theta_full 27.03
_diffrn_reflns_theta_max 27.03
_diffrn_reflns_theta_min 1.86
_diffrn_standards_number 0
_exptl_absorpt_coefficient_mu 0.103
_exptl_absorpt_correction_T_max 0.9877
_exptl_absorpt_correction_T_min 0.9541
_exptl_absorpt_correction_type multi-scan
_exptl_absorpt_process_details '(SADABS; Sheldrick, 2003)'
_exptl_crystal_colour colorless
_exptl_crystal_density_diffrn 1.378
_exptl_crystal_density_method 'not measured'
_exptl_crystal_description block
_exptl_crystal_F_000 1352
_exptl_crystal_size_max 0.46
_exptl_crystal_size_mid 0.35
_exptl_crystal_size_min 0.12
_refine_diff_density_max 0.211
_refine_diff_density_min -0.218
_refine_ls_extinction_method none
_refine_ls_goodness_of_fit_ref 1.070
_refine_ls_hydrogen_treatment mixed
_refine_ls_matrix_type full
_refine_ls_number_parameters 418
_refine_ls_number_reflns 3713
_refine_ls_number_restraints 2
_refine_ls_restrained_S_all 1.192
_refine_ls_R_factor_all 0.0544
_refine_ls_R_factor_gt 0.0377
_refine_ls_shift/su_max 0.001
_refine_ls_shift/su_mean 0.000
_refine_ls_structure_factor_coef Fsqd
_refine_ls_weighting_details 'calc w=1/[\s^2^(Fo^2^)+(0.0245P)^2^+1.2755P] where P=(Fo^2^+2Fc^2^)/3'
_refine_ls_weighting_scheme calc
_refine_ls_wR_factor_gt 0.0742
_refine_ls_wR_factor_ref 0.0814
_reflns_number_gt 3026
_reflns_number_total 3713
_reflns_threshold_expression I>2\s(I)
_cod_data_source_file wn2256.cif
_cod_data_source_block I
_cod_database_code 2218564
_cod_database_fobs_code 2218564

loop_
_symmetry_equiv_pos_as_xyz
'x, y, z'
'-x+1/2, -y, z+1/2'
'-x, y+1/2, -z+1/2'
'x+1/2, -y+1/2, -z'

loop_
_atom_site_type_symbol
_atom_site_label
_atom_site_fract_x
_atom_site_fract_y
_atom_site_fract_z
_atom_site_U_iso_or_equiv
_atom_site_adp_type
_atom_site_calc_flag
_atom_site_refinement_flags
_atom_site_occupancy
C C1 -0.0391(2) 0.81198(18) 0.21029(19) 0.0220(6) Uani d . 1
H H1 -0.0477 0.8647 0.1734 0.026 Uiso calc R 1
C C2 0.0052(2) 0.8377(2) 0.3007(2) 0.0246(7) Uani d D 1
C C3 0.0859(2) 0.76493(18) 0.32284(18) 0.0218(6) Uani d . 1
H H3 0.0727 0.7412 0.3815 0.026 Uiso calc R 1
C C4 0.1968(2) 0.80413(18) 0.31663(18) 0.0209(6) Uani d . 1
C C5 0.2045(2) 0.85444(18) 0.23165(18) 0.0219(6) Uani d D 1
H H5 0.1701 0.9126 0.2373 0.026 Uiso calc RD 1
C C6 0.1544(2) 0.80248(19) 0.15592(18) 0.0220(6) Uani d . 1
H H6 0.1380 0.8456 0.1099 0.026 Uiso calc R 1
C C7 0.0505(2) 0.75172(18) 0.17449(18) 0.0207(6) Uani d . 1
C C8 0.0175(2) 0.70445(19) 0.09137(19) 0.0226(6) Uani d . 1
H H8 0.0235 0.7470 0.0432 0.027 Uiso calc R 1
C C9 -0.0936(2) 0.6672(2) 0.0894(2) 0.0256(7) Uani d . 1
H H9A -0.1126 0.6534 0.0294 0.031 Uiso calc R 1
H H9B -0.0949 0.6123 0.1225 0.031 Uiso calc R 1
C C10 -0.1744(2) 0.72861(19) 0.12591(19) 0.0241(6) Uani d . 1
H H10 -0.1762 0.7807 0.0877 0.029 Uiso calc R 1
C C11 -0.1439(2) 0.76086(19) 0.21596(19) 0.0236(6) Uani d . 1
C C12 -0.1281(2) 0.68527(19) 0.2794(2) 0.0254(7) Uani d . 1
H H12A -0.1312 0.7082 0.3386 0.030 Uiso calc R 1
H H12B -0.1866 0.6432 0.2724 0.030 Uiso calc R 1
C C13 0.0663(2) 0.69431(18) 0.25371(18) 0.0226(6) Uani d . 1
H H13 0.1306 0.6574 0.2466 0.027 Uiso calc R 1
C C14 0.2486(2) 0.7463(2) 0.1230(2) 0.0275(7) Uani d . 1
H H14A 0.2335 0.6837 0.1313 0.033 Uiso calc R 1
H H14B 0.2606 0.7570 0.0612 0.033 Uiso calc R 1
C C15 0.3455(2) 0.7728(2) 0.17473(18) 0.0247(6) Uani d . 1
C C16 0.3180(2) 0.86471(19) 0.20170(19) 0.0242(6) Uani d . 1
H H16 0.3214 0.9048 0.1513 0.029 Uiso calc R 1
C C17 0.3584(2) 0.71420(19) 0.25396(19) 0.0253(7) Uani d . 1
H H17 0.3397 0.6533 0.2376 0.030 Uiso calc R 1
C C18 0.2910(2) 0.74092(19) 0.33247(18) 0.0240(6) Uani d . 1
H H18 0.3398 0.7717 0.3726 0.029 Uiso calc R 1
C C19 0.3869(2) 0.97097(19) 0.3007(2) 0.0257(7) Uani d . 1
C C20 0.4690(2) 0.98015(19) 0.3682(2) 0.0250(6) Uani d . 1
C C21 0.5301(3) 0.9093(2) 0.3930(2) 0.0299(7) Uani d . 1
H H21 0.5187 0.8540 0.3677 0.036 Uiso calc R 1
C C22 0.6072(3) 0.9198(2) 0.4544(2) 0.0356(8) Uani d . 1
H H22 0.6489 0.8715 0.4713 0.043 Uiso calc R 1
C C23 0.6240(3) 0.9998(2) 0.4915(2) 0.0365(8) Uani d . 1
H H23 0.6767 1.0065 0.5342 0.044 Uiso calc R 1
C C24 0.5643(3) 1.0702(2) 0.4664(2) 0.0401(9) Uani d . 1
H H24 0.5768 1.1255 0.4914 0.048 Uiso calc R 1
C C25 0.4865(3) 1.0608(2) 0.4053(2) 0.0362(8) Uani d . 1
H H25 0.4451 1.1094 0.3887 0.043 Uiso calc R 1
C C26 0.2065(2) 0.8593(2) 0.46489(19) 0.0284(7) Uani d . 1
C C27 0.2139(3) 0.9414(2) 0.5150(2) 0.0452(9) Uani d . 1
H H27A 0.1483 0.9745 0.5086 0.068 Uiso calc R 1
H H27B 0.2731 0.9762 0.4937 0.068 Uiso calc R 1
H H27C 0.2251 0.9277 0.5756 0.068 Uiso calc R 1
C C28 -0.0892(3) 0.9341(3) 0.3905(3) 0.0584(12) Uani d . 1
H H28A -0.0235 0.9626 0.4079 0.088 Uiso calc R 1
H H28B -0.1399 0.9362 0.4378 0.088 Uiso calc R 1
H H28C -0.1187 0.9641 0.3406 0.088 Uiso calc R 1
C C29 0.1046(3) 0.6183(2) -0.0140(2) 0.0339(8) Uani d . 1
H H29A 0.0383 0.5980 -0.0393 0.051 Uiso calc R 1
H H29B 0.1589 0.5735 -0.0212 0.051 Uiso calc R 1
H H29C 0.1272 0.6718 -0.0427 0.051 Uiso calc R 1
C C30 -0.0119(3) 0.5751(2) 0.3337(2) 0.0311(7) Uani d . 1
H H30A 0.0555 0.5451 0.3248 0.047 Uiso calc R 1
H H30B -0.0696 0.5328 0.3315 0.047 Uiso calc R 1
H H30C -0.0115 0.6038 0.3897 0.047 Uiso calc R 1
C C31 -0.2345(2) 0.81935(19) 0.2462(2) 0.0284(7) Uani d . 1
H H31A -0.3027 0.7887 0.2400 0.034 Uiso calc R 1
H H31B -0.2249 0.8348 0.3073 0.034 Uiso calc R 1
C C32 -0.3153(3) 0.9539(2) 0.2150(2) 0.0399(8) Uani d . 1
H H32A -0.3834 0.9252 0.2058 0.060 Uiso calc R 1
H H32B -0.3104 1.0054 0.1783 0.060 Uiso calc R 1
H H32C -0.3092 0.9714 0.2751 0.060 Uiso calc R 1
C C33 0.5015(3) 0.6510(2) 0.3335(2) 0.0445(9) Uani d . 1
H H33A 0.4696 0.6603 0.3899 0.067 Uiso calc R 1
H H33B 0.5785 0.6529 0.3386 0.067 Uiso calc R 1
H H33C 0.4800 0.5941 0.3113 0.067 Uiso calc R 1
N N1 -0.02662(19) 0.63950(15) 0.26699(16) 0.0239(5) Uani d . 1
O O1 0.20493(15) 0.87584(12) 0.38022(12) 0.0241(4) Uani d . 1
O O2 0.2048(2) 0.78785(15) 0.49642(14) 0.0402(6) Uani d . 1
O O3 0.08940(16) 0.63488(13) 0.07442(13) 0.0263(5) Uani d . 1
O O4 -0.27732(15) 0.68993(14) 0.12299(15) 0.0316(5) Uani d . 1
H H4 -0.2766 0.6427 0.1499 0.047 Uiso calc R 1
O O5 -0.23341(17) 0.89599(14) 0.19455(15) 0.0349(6) Uani d . 1
O O6 -0.06838(16) 0.84649(14) 0.36913(14) 0.0328(5) Uani d . 1
O O7 0.43716(15) 0.76827(15) 0.12268(13) 0.0309(5) Uani d . 1
H H7 0.4897 0.7566 0.1534 0.046 Uiso calc R 1
O O8 0.46752(16) 0.71676(14) 0.27663(14) 0.0305(5) Uani d . 1
O O9 0.39220(15) 0.89139(13) 0.26615(14) 0.0257(5) Uani d . 1
O O10 0.25977(17) 0.66318(13) 0.37478(14) 0.0290(5) Uani d . 1
H H10A 0.2344 0.6755 0.4230 0.044 Uiso calc R 1
O O11 0.32507(17) 1.02599(13) 0.27820(16) 0.0349(5) Uani d . 1
H H2 0.037(2) 0.8949(9) 0.297(2) 0.042 Uiso d D 1

loop_
_atom_site_aniso_label
_atom_site_aniso_U_11
_atom_site_aniso_U_22
_atom_site_aniso_U_33
_atom_site_aniso_U_12
_atom_site_aniso_U_13
_atom_site_aniso_U_23
C1 0.0223(14) 0.0175(14) 0.0261(15) -0.0007(12) 0.0000(12) 0.0027(12)
C2 0.0242(15) 0.0225(15) 0.0272(16) -0.0032(12) 0.0023(13) -0.0019(13)
C3 0.0241(14) 0.0210(14) 0.0204(14) -0.0024(12) 0.0003(12) 0.0007(12)
C4 0.0231(14) 0.0190(14) 0.0207(14) -0.0019(12) -0.0004(12) -0.0012(12)
C5 0.0216(14) 0.0180(14) 0.0261(15) -0.0037(12) -0.0013(12) 0.0012(12)
C6 0.0224(14) 0.0220(15) 0.0215(15) -0.0024(12) -0.0015(12) 0.0018(12)
C7 0.0203(14) 0.0180(14) 0.0239(15) -0.0014(11) -0.0029(12) -0.0007(12)
C8 0.0251(15) 0.0201(15) 0.0227(14) 0.0031(12) -0.0018(12) 0.0023(12)
C9 0.0263(15) 0.0254(16) 0.0251(16) -0.0045(13) -0.0068(13) -0.0003(13)
C10 0.0192(14) 0.0249(15) 0.0283(15) -0.0032(12) -0.0032(12) 0.0052(13)
C11 0.0217(14) 0.0211(15) 0.0281(15) -0.0004(12) -0.0001(12) 0.0029(13)
C12 0.0231(14) 0.0248(15) 0.0282(16) -0.0053(12) -0.0001(13) 0.0023(13)
C13 0.0218(14) 0.0198(14) 0.0263(16) -0.0016(12) -0.0013(12) 0.0010(13)
C14 0.0273(15) 0.0290(16) 0.0263(15) -0.0029(14) 0.0031(13) -0.0012(13)
C15 0.0242(14) 0.0255(15) 0.0243(15) -0.0033(13) 0.0022(12) 0.0001(13)
C16 0.0244(15) 0.0248(15) 0.0235(15) -0.0030(13) -0.0028(12) 0.0058(12)
C17 0.0230(15) 0.0217(15) 0.0311(16) -0.0013(12) 0.0002(13) -0.0003(13)
C18 0.0259(15) 0.0225(15) 0.0237(15) -0.0018(13) 0.0000(13) 0.0021(12)
C19 0.0233(15) 0.0203(15) 0.0337(18) -0.0055(13) 0.0016(13) 0.0034(13)
C20 0.0217(14) 0.0266(15) 0.0267(16) -0.0045(13) 0.0035(13) 0.0004(13)
C21 0.0336(17) 0.0256(16) 0.0307(18) -0.0019(14) -0.0003(14) 0.0026(14)
C22 0.0373(18) 0.0350(19) 0.0343(19) 0.0011(16) -0.0072(15) 0.0090(16)
C23 0.0339(18) 0.047(2) 0.0284(18) -0.0087(16) -0.0056(15) 0.0040(16)
C24 0.0358(19) 0.036(2) 0.049(2) -0.0075(16) -0.0028(17) -0.0144(17)
C25 0.0302(17) 0.0269(17) 0.051(2) 0.0008(14) -0.0034(16) -0.0027(16)
C26 0.0288(16) 0.0304(18) 0.0260(16) -0.0039(14) 0.0002(14) -0.0031(14)
C27 0.064(3) 0.035(2) 0.036(2) -0.0062(19) -0.0018(19) -0.0077(16)
C28 0.043(2) 0.050(2) 0.082(3) -0.0042(19) 0.019(2) -0.034(2)
C29 0.0347(17) 0.0335(18) 0.0335(18) 0.0068(15) 0.0028(15) -0.0042(15)
C30 0.0338(17) 0.0234(16) 0.0362(18) -0.0041(14) -0.0038(15) 0.0080(14)
C31 0.0241(15) 0.0279(16) 0.0332(17) -0.0026(13) 0.0009(13) 0.0014(14)
C32 0.041(2) 0.0364(19) 0.043(2) 0.0109(16) 0.0066(17) 0.0022(17)
C33 0.0345(19) 0.045(2) 0.054(2) 0.0089(17) -0.0026(17) 0.0134(19)
N1 0.0250(13) 0.0197(12) 0.0269(13) -0.0043(11) -0.0018(11) 0.0047(11)
O1 0.0270(10) 0.0215(10) 0.0238(11) -0.0029(9) -0.0012(9) -0.0031(9)
O2 0.0527(15) 0.0367(14) 0.0313(12) -0.0038(12) 0.0017(11) 0.0005(11)
O3 0.0290(11) 0.0230(11) 0.0270(11) 0.0031(9) -0.0036(9) -0.0029(9)
O4 0.0239(11) 0.0305(12) 0.0405(13) -0.0063(9) -0.0056(10) 0.0057(11)
O5 0.0348(12) 0.0273(12) 0.0424(14) 0.0098(10) 0.0107(11) 0.0074(10)
O6 0.0293(11) 0.0338(12) 0.0354(12) -0.0005(10) 0.0084(10) -0.0081(11)
O7 0.0232(10) 0.0401(13) 0.0293(11) -0.0012(10) 0.0048(9) 0.0014(11)
O8 0.0248(11) 0.0300(12) 0.0367(12) 0.0019(9) 0.0003(10) 0.0067(10)
O9 0.0231(10) 0.0224(10) 0.0318(12) -0.0035(9) -0.0030(9) 0.0003(9)
O10 0.0326(11) 0.0249(11) 0.0297(12) -0.0004(9) 0.0023(10) 0.0080(10)
O11 0.0287(12) 0.0229(11) 0.0532(15) 0.0023(10) -0.0106(11) 0.0011(11)

loop_
_atom_type_symbol
_atom_type_description
_atom_type_scat_dispersion_real
_atom_type_scat_dispersion_imag
_atom_type_scat_source
C C 0.0033 0.0000 'International Tables Vol C Tables 4.2.6.8 and 6.1.1.4'
H H 0.0000 0.0000 'International Tables Vol C Tables 4.2.6.8 and 6.1.1.4'
N N 0.0061 0.0000 'International Tables Vol C Tables 4.2.6.8 and 6.1.1.4'
O O 0.0106 0.0000 'International Tables Vol C Tables 4.2.6.8 and 6.1.1.4'

loop_
_geom_angle_atom_site_label_1
_geom_angle_atom_site_label_2
_geom_angle_atom_site_label_3
_geom_angle
C11 C1 C7 110.0(2)
C11 C1 C2 112.6(2)
C7 C1 C2 102.1(2)
C11 C1 H1 110.6
C7 C1 H1 110.6
C2 C1 H1 110.6
O6 C2 C3 109.5(2)
O6 C2 C1 117.6(2)
C3 C2 C1 104.7(2)
O6 C2 H2 104(2)
C3 C2 H2 113(2)
C1 C2 H2 109(2)
C4 C3 C13 112.2(2)
C4 C3 C2 107.8(2)
C13 C3 C2 104.1(2)
C4 C3 H3 110.8
C13 C3 H3 110.8
C2 C3 H3 110.8
O1 C4 C3 108.3(2)
O1 C4 C5 101.4(2)
C3 C4 C5 108.1(2)
O1 C4 C18 107.7(2)
C3 C4 C18 116.6(2)
C5 C4 C18 113.7(2)
C16 C5 C4 112.2(2)
C16 C5 C6 101.9(2)
C4 C5 C6 111.7(2)
C16 C5 H5 110.3
C4 C5 H5 110.3
C6 C5 H5 110.3
C7 C6 C14 115.5(2)
C7 C6 C5 117.3(2)
C14 C6 C5 102.8(2)
C7 C6 H6 106.8
C14 C6 H6 106.8
C5 C6 H6 106.8
C13 C7 C8 116.2(2)
C13 C7 C6 109.1(2)
C8 C7 C6 108.0(2)
C13 C7 C1 98.5(2)
C8 C7 C1 112.4(2)
C6 C7 C1 112.5(2)
O3 C8 C9 107.7(2)
O3 C8 C7 109.5(2)
C9 C8 C7 116.4(2)
O3 C8 H8 107.6
C9 C8 H8 107.6
C7 C8 H8 107.6
C10 C9 C8 112.7(2)
C10 C9 H9A 109.0
C8 C9 H9A 109.0
C10 C9 H9B 109.0
C8 C9 H9B 109.0
H9A C9 H9B 107.8
O4 C10 C9 110.3(2)
O4 C10 C11 113.0(2)
C9 C10 C11 112.1(2)
O4 C10 H10 107.0
C9 C10 H10 107.0
C11 C10 H10 107.0
C31 C11 C10 106.4(2)
C31 C11 C12 110.0(2)
C10 C11 C12 112.1(2)
C31 C11 C1 111.3(2)
C10 C11 C1 109.1(2)
C12 C11 C1 108.0(2)
N1 C12 C11 112.9(2)
N1 C12 H12A 109.0
C11 C12 H12A 109.0
N1 C12 H12B 109.0
C11 C12 H12B 109.0
H12A C12 H12B 107.8
N1 C13 C7 109.9(2)
N1 C13 C3 115.7(2)
C7 C13 C3 100.3(2)
N1 C13 H13 110.2
C7 C13 H13 110.2
C3 C13 H13 110.2
C15 C14 C6 107.1(2)
C15 C14 H14A 110.3
C6 C14 H14A 110.3
C15 C14 H14B 110.3
C6 C14 H14B 110.3
H14A C14 H14B 108.5
O7 C15 C16 113.1(2)
O7 C15 C14 110.1(2)
C16 C15 C14 102.2(2)
O7 C15 C17 110.1(2)
C16 C15 C17 110.4(2)
C14 C15 C17 110.8(2)
O9 C16 C15 108.1(2)
O9 C16 C5 115.7(2)
C15 C16 C5 101.9(2)
O9 C16 H16 110.3
C15 C16 H16 110.3
C5 C16 H16 110.3
O8 C17 C15 106.6(2)
O8 C17 C18 109.3(2)
C15 C17 C18 114.9(2)
O8 C17 H17 108.6
C15 C17 H17 108.6
C18 C17 H17 108.6
O10 C18 C17 107.3(2)
O10 C18 C4 112.6(2)
C17 C18 C4 117.6(2)
O10 C18 H18 106.2
C17 C18 H18 106.2
C4 C18 H18 106.2
O11 C19 O9 123.9(3)
O11 C19 C20 126.5(3)
O9 C19 C20 109.7(2)
C25 C20 C21 119.7(3)
C25 C20 C19 119.5(3)
C21 C20 C19 120.8(3)
C22 C21 C20 119.7(3)
C22 C21 H21 120.1
C20 C21 H21 120.1
C23 C22 C21 120.5(3)
C23 C22 H22 119.8
C21 C22 H22 119.8
C22 C23 C24 119.9(3)
C22 C23 H23 120.1
C24 C23 H23 120.1
C23 C24 C25 120.4(3)
C23 C24 H24 119.8
C25 C24 H24 119.8
C24 C25 C20 119.8(3)
C24 C25 H25 120.1
C20 C25 H25 120.1
O2 C26 O1 125.0(3)
O2 C26 C27 124.1(3)
O1 C26 C27 110.8(3)
C26 C27 H27A 109.5
C26 C27 H27B 109.5
H27A C27 H27B 109.5
C26 C27 H27C 109.5
H27A C27 H27C 109.5
H27B C27 H27C 109.5
O6 C28 H28A 109.5
O6 C28 H28B 109.5
H28A C28 H28B 109.5
O6 C28 H28C 109.5
H28A C28 H28C 109.5
H28B C28 H28C 109.5
O3 C29 H29A 109.5
O3 C29 H29B 109.5
H29A C29 H29B 109.5
O3 C29 H29C 109.5
H29A C29 H29C 109.5
H29B C29 H29C 109.5
N1 C30 H30A 109.5
N1 C30 H30B 109.5
H30A C30 H30B 109.5
N1 C30 H30C 109.5
H30A C30 H30C 109.5
H30B C30 H30C 109.5
O5 C31 C11 107.6(2)
O5 C31 H31A 110.2
C11 C31 H31A 110.2
O5 C31 H31B 110.2
C11 C31 H31B 110.2
H31A C31 H31B 108.5
O5 C32 H32A 109.5
O5 C32 H32B 109.5
H32A C32 H32B 109.5
O5 C32 H32C 109.5
H32A C32 H32C 109.5
H32B C32 H32C 109.5
O8 C33 H33A 109.5
O8 C33 H33B 109.5
H33A C33 H33B 109.5
O8 C33 H33C 109.5
H33A C33 H33C 109.5
H33B C33 H33C 109.5
C30 N1 C13 113.1(2)
C30 N1 C12 110.1(2)
C13 N1 C12 116.4(2)
C26 O1 C4 121.0(2)
C29 O3 C8 113.7(2)
C10 O4 H4 109.5
C32 O5 C31 112.8(2)
C28 O6 C2 112.9(3)
C15 O7 H7 109.5
C33 O8 C17 115.5(2)
C19 O9 C16 120.7(2)
C18 O10 H10A 109.5

loop_
_geom_bond_atom_site_label_1
_geom_bond_atom_site_label_2
_geom_bond_distance
C1 C11 1.547(4)
C1 C7 1.570(4)
C1 C2 1.570(4)
C1 H1 1.0000
C2 O6 1.424(4)
C2 C3 1.556(4)
C2 H2 0.970(16)
C3 C4 1.533(4)
C3 C13 1.551(4)
C3 H3 1.0000
C4 O1 1.488(3)
C4 C5 1.539(4)
C4 C18 1.560(4)
C5 C16 1.522(4)
C5 C6 1.562(4)
C5 H5 1.0000
C6 C7 1.559(4)
C6 C14 1.561(4)
C6 H6 1.0000
C7 C13 1.533(4)
C7 C8 1.545(4)
C8 O3 1.431(3)
C8 C9 1.521(4)
C8 H8 1.0000
C9 C10 1.506(4)
C9 H9A 0.9900
C9 H9B 0.9900
C10 O4 1.435(3)
C10 C11 1.540(4)
C10 H10 1.0000
C11 C31 1.534(4)
C11 C12 1.540(4)
C12 N1 1.480(4)
C12 H12A 0.9900
C12 H12B 0.9900
C13 N1 1.464(4)
C13 H13 1.0000
C14 C15 1.526(4)
C14 H14A 0.9900
C14 H14B 0.9900
C15 O7 1.420(3)
C15 C16 1.516(4)
C15 C17 1.539(4)
C16 O9 1.437(3)
C16 H16 1.0000
C17 O8 1.429(3)
C17 C18 1.550(4)
C17 H17 1.0000
C18 O10 1.422(3)
C18 H18 1.0000
C19 O11 1.206(3)
C19 O9 1.339(3)
C19 C20 1.489(4)
C20 C25 1.387(4)
C20 C21 1.391(4)
C21 C22 1.379(4)
C21 H21 0.9500
C22 C23 1.376(5)
C22 H22 0.9500
C23 C24 1.377(5)
C23 H23 0.9500
C24 C25 1.380(5)
C24 H24 0.9500
C25 H25 0.9500
C26 O2 1.204(4)
C26 O1 1.346(4)
C26 C27 1.490(4)
C27 H27A 0.9800
C27 H27B 0.9800
C27 H27C 0.9800
C28 O6 1.413(4)
C28 H28A 0.9800
C28 H28B 0.9800
C28 H28C 0.9800
C29 O3 1.417(4)
C29 H29A 0.9800
C29 H29B 0.9800
C29 H29C 0.9800
C30 N1 1.449(4)
C30 H30A 0.9800
C30 H30B 0.9800
C30 H30C 0.9800
C31 O5 1.429(4)
C31 H31A 0.9900
C31 H31B 0.9900
C32 O5 1.405(4)
C32 H32A 0.9800
C32 H32B 0.9800
C32 H32C 0.9800
C33 O8 1.413(4)
C33 H33A 0.9800
C33 H33B 0.9800
C33 H33C 0.9800
O4 H4 0.8400
O7 H7 0.8400
O10 H10A 0.8400

loop_
_geom_hbond_atom_site_label_D
_geom_hbond_atom_site_label_H
_geom_hbond_atom_site_label_A
_geom_hbond_site_symmetry_A
_geom_hbond_distance_DH
_geom_hbond_distance_HA
_geom_hbond_distance_DA
_geom_hbond_angle_DHA
O10 H10A O2 . 0.84 2.11 2.788(3) 138
O7 H7 O8 . 0.84 2.04 2.560(3) 120
O4 H4 O11 3_545 0.84 2.20 3.018(3) 163

loop_
_geom_torsion_atom_site_label_1
_geom_torsion_atom_site_label_2
_geom_torsion_atom_site_label_3
_geom_torsion_atom_site_label_4
_geom_torsion
C11 C1 C2 O6 -26.0(4)
C7 C1 C2 O6 -143.9(2)
C11 C1 C2 C3 95.8(3)
C7 C1 C2 C3 -22.2(3)
O6 C2 C3 C4 -124.5(2)
C1 C2 C3 C4 108.5(2)
O6 C2 C3 C13 116.1(2)
C1 C2 C3 C13 -10.9(3)
C13 C3 C4 O1 175.3(2)
C2 C3 C4 O1 61.2(3)
C13 C3 C4 C5 66.2(3)
C2 C3 C4 C5 -47.9(3)
C13 C3 C4 C18 -63.2(3)
C2 C3 C4 C18 -177.4(2)
O1 C4 C5 C16 89.2(3)
C3 C4 C5 C16 -157.1(2)
C18 C4 C5 C16 -26.0(3)
O1 C4 C5 C6 -157.2(2)
C3 C4 C5 C6 -43.5(3)
C18 C4 C5 C6 87.6(3)
C16 C5 C6 C7 159.5(2)
C4 C5 C6 C7 39.7(3)
C16 C5 C6 C14 31.6(3)
C4 C5 C6 C14 -88.3(3)
C14 C6 C7 C13 69.8(3)
C5 C6 C7 C13 -51.7(3)
C14 C6 C7 C8 -57.4(3)
C5 C6 C7 C8 -178.9(2)
C14 C6 C7 C1 178.0(2)
C5 C6 C7 C1 56.5(3)
C11 C1 C7 C13 -72.6(3)
C2 C1 C7 C13 47.1(2)
C11 C1 C7 C8 50.4(3)
C2 C1 C7 C8 170.1(2)
C11 C1 C7 C6 172.5(2)
C2 C1 C7 C6 -67.8(3)
C13 C7 C8 O3 -52.6(3)
C6 C7 C8 O3 70.3(3)
C1 C7 C8 O3 -165.0(2)
C13 C7 C8 C9 69.9(3)
C6 C7 C8 C9 -167.2(2)
C1 C7 C8 C9 -42.5(3)
O3 C8 C9 C10 166.8(2)
C7 C8 C9 C10 43.4(3)
C8 C9 C10 O4 -179.6(2)
C8 C9 C10 C11 -52.7(3)
O4 C10 C11 C31 -52.4(3)
C9 C10 C11 C31 -177.8(2)
O4 C10 C11 C12 67.9(3)
C9 C10 C11 C12 -57.5(3)
O4 C10 C11 C1 -172.6(2)
C9 C10 C11 C1 62.0(3)
C7 C1 C11 C31 -177.0(2)
C2 C1 C11 C31 69.9(3)
C7 C1 C11 C10 -59.9(3)
C2 C1 C11 C10 -173.0(2)
C7 C1 C11 C12 62.2(3)
C2 C1 C11 C12 -51.0(3)
C31 C11 C12 N1 -165.4(2)
C10 C11 C12 N1 76.4(3)
C1 C11 C12 N1 -43.8(3)
C8 C7 C13 N1 -51.9(3)
C6 C7 C13 N1 -174.2(2)
C1 C7 C13 N1 68.3(3)
C8 C7 C13 C3 -174.2(2)
C6 C7 C13 C3 63.4(3)
C1 C7 C13 C3 -54.0(2)
C4 C3 C13 N1 166.2(2)
C2 C3 C13 N1 -77.4(3)
C4 C3 C13 C7 -75.7(3)
C2 C3 C13 C7 40.7(3)
C7 C6 C14 C15 -133.1(2)
C5 C6 C14 C15 -4.0(3)
C6 C14 C15 O7 -145.6(2)
C6 C14 C15 C16 -25.2(3)
C6 C14 C15 C17 92.4(3)
O7 C15 C16 O9 -73.8(3)
C14 C15 C16 O9 167.8(2)
C17 C15 C16 O9 50.0(3)
O7 C15 C16 C5 163.8(2)
C14 C15 C16 C5 45.5(3)
C17 C15 C16 C5 -72.4(3)
C4 C5 C16 O9 -45.8(3)
C6 C5 C16 O9 -165.3(2)
C4 C5 C16 C15 71.2(3)
C6 C5 C16 C15 -48.4(3)
O7 C15 C17 O8 33.8(3)
C16 C15 C17 O8 -91.8(3)
C14 C15 C17 O8 155.8(2)
O7 C15 C17 C18 155.1(2)
C16 C15 C17 C18 29.5(3)
C14 C15 C17 C18 -82.9(3)
O8 C17 C18 O10 -95.0(3)
C15 C17 C18 O10 145.2(2)
O8 C17 C18 C4 136.9(3)
C15 C17 C18 C4 17.0(4)
O1 C4 C18 O10 104.2(3)
C3 C4 C18 O10 -17.5(3)
C5 C4 C18 O10 -144.3(2)
O1 C4 C18 C17 -130.2(2)
C3 C4 C18 C17 108.0(3)
C5 C4 C18 C17 -18.7(3)
O11 C19 C20 C25 -6.9(5)
O9 C19 C20 C25 172.2(3)
O11 C19 C20 C21 174.7(3)
O9 C19 C20 C21 -6.2(4)
C25 C20 C21 C22 0.2(5)
C19 C20 C21 C22 178.6(3)
C20 C21 C22 C23 0.1(5)
C21 C22 C23 C24 -0.7(5)
C22 C23 C24 C25 0.9(5)
C23 C24 C25 C20 -0.6(5)
C21 C20 C25 C24 0.0(5)
C19 C20 C25 C24 -178.4(3)
C10 C11 C31 O5 -68.7(3)
C12 C11 C31 O5 169.7(2)
C1 C11 C31 O5 50.1(3)
C7 C13 N1 C30 172.1(2)
C3 C13 N1 C30 -75.2(3)
C7 C13 N1 C12 -59.0(3)
C3 C13 N1 C12 53.7(3)
C11 C12 N1 C30 174.3(2)
C11 C12 N1 C13 44.0(3)
O2 C26 O1 C4 2.3(5)
C27 C26 O1 C4 -179.4(3)
C3 C4 O1 C26 69.5(3)
C5 C4 O1 C26 -176.9(2)
C18 C4 O1 C26 -57.3(3)
C9 C8 O3 C29 84.5(3)
C7 C8 O3 C29 -148.0(2)
C11 C31 O5 C32 178.3(3)
C3 C2 O6 C28 136.2(3)
C1 C2 O6 C28 -104.5(3)
C15 C17 O8 C33 -164.5(3)
C18 C17 O8 C33 70.7(3)
O11 C19 O9 C16 -3.7(4)
C20 C19 O9 C16 177.3(2)
C15 C16 O9 C19 179.1(2)
C5 C16 O9 C19 -67.5(3)

loop_
_cod_related_entry_id
_cod_related_entry_database
_cod_related_entry_code
1 ChemSpider 22875082
